data_4130495
loop_
_publ_author_name
'Lathrop, Stephen P.'
'Pompeo, Matthew'
'Chang, Wen-Tau T'
'Movassaghi, Mohammad'

_publ_section_title
;
 Convergent and Biomimetic Enantioselective Total Synthesis of
 (-)-Communesin F.
;
_journal_issue 24
_journal_name_full 'Journal of the American Chemical Society'
_journal_page_first 7763
_journal_page_last 7769
_journal_paper_doi 10.1021/jacs.6b04072
_journal_volume 138
_journal_year 2016
_chemical_absolute_configuration rmad
_chemical_formula_sum 'C23 H33 Cl10 N3 O2 S'
_chemical_formula_weight 770.08
_space_group_IT_number 19
_space_group_name_Hall 'P 2ac 2ab'
_space_group_name_H-M_alt 'P 21 21 21'
_symmetry_cell_setting orthorhombic
_symmetry_space_group_name_H-M 'P 21 21 21'
_atom_sites_solution_hydrogens geom
_atom_sites_solution_primary direct
_atom_sites_solution_secondary difmap
_audit_creation_method SHELXL-97
_cell_angle_alpha 90.00
_cell_angle_beta 90.00
_cell_angle_gamma 90.00
_cell_formula_units_Z 4
_cell_length_a 12.4064(6)
_cell_length_b 13.3489(7)
_cell_length_c 20.4516(10)
_cell_measurement_reflns_used 9308
_cell_measurement_temperature 100(2)
_cell_measurement_theta_max 30.46
_cell_measurement_theta_min 2.24
_cell_volume 3387.0(3)
_computing_cell_refinement 'Bruker SAINT'
_computing_data_collection 'Bruker APEX2'
_computing_data_reduction 'Bruker SAINT'
_computing_molecular_graphics 'Bruker SHELXTL'
_computing_publication_material 'Bruker SHELXTL'
_computing_structure_refinement 'SHELXL-97 (Sheldrick, 1997)'
_computing_structure_solution 'SHELXS-97 (Sheldrick, 1990)'
_diffrn_ambient_temperature 100(2)
_diffrn_measured_fraction_theta_full 1.000
_diffrn_measured_fraction_theta_max 1.000
_diffrn_measurement_device_type 'Bruker APEX-II CCD'
_diffrn_measurement_method '\f and \w scans'
_diffrn_radiation_monochromator graphite
_diffrn_radiation_source 'fine-focus sealed tube'
_diffrn_radiation_type MoK\a
_diffrn_radiation_wavelength 0.71073
_diffrn_reflns_av_R_equivalents 0.0459
_diffrn_reflns_av_sigmaI/netI 0.0264
_diffrn_reflns_limit_h_max 17
_diffrn_reflns_limit_h_min -17
_diffrn_reflns_limit_k_max 18
_diffrn_reflns_limit_k_min -18
_diffrn_reflns_limit_l_max 29
_diffrn_reflns_limit_l_min -29
_diffrn_reflns_number 76009
_diffrn_reflns_theta_full 30.27
_diffrn_reflns_theta_max 30.27
_diffrn_reflns_theta_min 1.82
_diffrn_standards_number 0
_exptl_absorpt_coefficient_mu 0.912
_exptl_absorpt_correction_T_max 0.9558
_exptl_absorpt_correction_T_min 0.7715
_exptl_absorpt_correction_type multi-scan
_exptl_absorpt_process_details 'SADABS (Sheldrick, 2008)'
_exptl_crystal_colour colourless
_exptl_crystal_density_diffrn 1.510
_exptl_crystal_density_method 'not measured'
_exptl_crystal_description needle
_exptl_crystal_F_000 1576
_exptl_crystal_size_max 0.30
_exptl_crystal_size_mid 0.05
_exptl_crystal_size_min 0.05
_refine_diff_density_max 0.433
_refine_diff_density_min -0.393
_refine_diff_density_rms 0.051
_refine_ls_abs_structure_details 'Flack H D (1983), Acta Cryst. A39, 876-881'
_refine_ls_abs_structure_Flack -0.03(3)
_refine_ls_extinction_method none
_refine_ls_goodness_of_fit_ref 1.041
_refine_ls_hydrogen_treatment mixed
_refine_ls_matrix_type full
_refine_ls_number_parameters 367
_refine_ls_number_reflns 10104
_refine_ls_number_restraints 3
_refine_ls_restrained_S_all 1.041
_refine_ls_R_factor_all 0.0325
_refine_ls_R_factor_gt 0.0270
_refine_ls_shift/su_max 0.001
_refine_ls_shift/su_mean 0.000
_refine_ls_structure_factor_coef Fsqd
_refine_ls_weighting_details 'calc w=1/[\s^2^(Fo^2^)+(0.0278P)^2^+0.8668P] where P=(Fo^2^+2Fc^2^)/3'
_refine_ls_weighting_scheme calc
_refine_ls_wR_factor_gt 0.0594
_refine_ls_wR_factor_ref 0.0617
_reflns_number_gt 9274
_reflns_number_total 10104
_reflns_threshold_expression >2sigma(I)
_cod_data_source_file ja6b04072_si_002.cif
_cod_data_source_block x8_11213
_cod_depositor_comments
;
The following automatic conversions were performed:

data item '_symmetry_cell_setting' value 'Orthorhombic' was changed
to 'orthorhombic' in accordance with the
/home/saulius/struct/COD-crude-data/automatic-downloads/DataCite-retrospective/ACS/depositions/lib/dictionaries/cif_core.dic
dictionary named 'cif_core.dic' version 2.4.2 last updated on
2011-04-26.

Automatic conversion script
Id: cif_fix_values 6909 2019-04-08 15:41:33Z antanas 
;
_cod_original_sg_symbol_H-M P2(1)2(1)2(1)
_cod_database_code 4130495

loop_
_symmetry_equiv_pos_as_xyz
'x, y, z'
'-x+1/2, -y, z+1/2'
'-x, y+1/2, -z+1/2'
'x+1/2, -y+1/2, -z'

loop_
_atom_site_label
_atom_site_type_symbol
_atom_site_fract_x
_atom_site_fract_y
_atom_site_fract_z
_atom_site_U_iso_or_equiv
_atom_site_adp_type
_atom_site_occupancy
_atom_site_symmetry_multiplicity
_atom_site_calc_flag
_atom_site_refinement_flags
S1 S 0.33642(3) 0.17394(3) 0.183555(18) 0.01427(7) Uani 1 1 d .
O1 O 0.26861(9) 0.08375(8) -0.00254(6) 0.0195(2) Uani 1 1 d .
O2 O 0.40283(9) 0.23249(9) 0.23080(6) 0.0205(2) Uani 1 1 d .
N1 N 0.38275(11) -0.01980(9) 0.05422(6) 0.0148(2) Uani 1 1 d .
N2 N 0.63559(10) 0.27082(10) 0.06369(7) 0.0148(2) Uani 1 1 d D
H1N H 0.6799(14) 0.3209(13) 0.0631(9) 0.018 Uiso 1 1 d D
H2N H 0.6670(15) 0.2284(13) 0.0382(9) 0.018 Uiso 1 1 d D
N3 N 0.35863(11) 0.21623(10) 0.10854(6) 0.0149(2) Uani 1 1 d D
H3N H 0.3219(15) 0.2647(13) 0.0925(9) 0.018 Uiso 1 1 d D
C2 C 0.34605(12) 0.07054(11) 0.03324(7) 0.0143(3) Uani 1 1 d .
C3 C 0.41913(12) 0.15303(11) 0.06267(7) 0.0129(3) Uani 1 1 d .
C4 C 0.50383(12) 0.09173(11) 0.09798(7) 0.0127(3) Uani 1 1 d .
C5 C 0.59542(12) 0.12160(11) 0.13106(7) 0.0133(3) Uani 1 1 d .
C6 C 0.65727(13) 0.04682(12) 0.16087(7) 0.0169(3) Uani 1 1 d .
H6 H 0.7196 0.0649 0.1851 0.020 Uiso 1 1 calc R
C7 C 0.62879(13) -0.05348(12) 0.15553(8) 0.0190(3) Uani 1 1 d .
H7 H 0.6719 -0.1025 0.1767 0.023 Uiso 1 1 calc R
C8 C 0.53900(13) -0.08424(12) 0.12013(8) 0.0173(3) Uani 1 1 d .
H8 H 0.5208 -0.1530 0.1156 0.021 Uiso 1 1 calc R
C9 C 0.47744(12) -0.00920(11) 0.09189(7) 0.0135(3) Uani 1 1 d .
C10 C 0.33586(14) -0.11513(11) 0.03581(8) 0.0199(3) Uani 1 1 d .
H10A H 0.2796 -0.1042 0.0029 0.030 Uiso 1 1 calc R
H10B H 0.3042 -0.1471 0.0745 0.030 Uiso 1 1 calc R
H10C H 0.3920 -0.1586 0.0176 0.030 Uiso 1 1 calc R
C11 C 0.46508(12) 0.21732(11) 0.00747(7) 0.0140(3) Uani 1 1 d .
H11A H 0.5094 0.1744 -0.0214 0.017 Uiso 1 1 calc R
H11B H 0.4047 0.2441 -0.0189 0.017 Uiso 1 1 calc R
C12 C 0.53352(13) 0.30402(11) 0.03131(8) 0.0155(3) Uani 1 1 d .
H12A H 0.5517 0.3475 -0.0063 0.019 Uiso 1 1 calc R
H12B H 0.4910 0.3444 0.0627 0.019 Uiso 1 1 calc R
C13 C 0.62771(12) 0.23128(11) 0.13357(7) 0.0142(3) Uani 1 1 d .
H13 H 0.5709 0.2698 0.1575 0.017 Uiso 1 1 calc R
C14 C 0.73557(13) 0.25279(12) 0.16404(8) 0.0184(3) Uani 1 1 d .
H14 H 0.7972 0.2277 0.1419 0.022 Uiso 1 1 calc R
C15 C 0.75294(13) 0.30355(12) 0.21896(8) 0.0185(3) Uani 1 1 d .
C16 C 0.86591(15) 0.33048(14) 0.23973(10) 0.0275(4) Uani 1 1 d .
H16A H 0.9177 0.2999 0.2096 0.041 Uiso 1 1 calc R
H16B H 0.8789 0.3056 0.2841 0.041 Uiso 1 1 calc R
H16C H 0.8745 0.4035 0.2390 0.041 Uiso 1 1 calc R
C17 C 0.66716(15) 0.33807(15) 0.26521(9) 0.0272(4) Uani 1 1 d .
H17A H 0.5965 0.3162 0.2492 0.041 Uiso 1 1 calc R
H17B H 0.6685 0.4113 0.2681 0.041 Uiso 1 1 calc R
H17C H 0.6802 0.3093 0.3086 0.041 Uiso 1 1 calc R
C18 C 0.19657(12) 0.21671(12) 0.19527(8) 0.0166(3) Uani 1 1 d .
C19 C 0.12840(15) 0.16517(16) 0.14365(10) 0.0316(4) Uani 1 1 d .
H19A H 0.1410 0.0927 0.1454 0.047 Uiso 1 1 calc R
H19B H 0.1481 0.1905 0.1003 0.047 Uiso 1 1 calc R
H19C H 0.0520 0.1789 0.1519 0.047 Uiso 1 1 calc R
C20 C 0.16734(15) 0.18075(14) 0.26397(9) 0.0265(4) Uani 1 1 d .
H20A H 0.0924 0.1987 0.2736 0.040 Uiso 1 1 calc R
H20B H 0.2151 0.2126 0.2959 0.040 Uiso 1 1 calc R
H20C H 0.1757 0.1078 0.2664 0.040 Uiso 1 1 calc R
C21 C 0.18954(14) 0.32992(12) 0.19091(8) 0.0203(3) Uani 1 1 d .
H21A H 0.2091 0.3515 0.1467 0.030 Uiso 1 1 calc R
H21B H 0.2393 0.3600 0.2225 0.030 Uiso 1 1 calc R
H21C H 0.1157 0.3514 0.2007 0.030 Uiso 1 1 calc R
C1S C 1.11548(15) 0.57088(13) 0.10409(9) 0.0240(3) Uani 1 1 d .
H1S H 1.1666 0.5240 0.0819 0.029 Uiso 1 1 calc R
Cl1 Cl 1.11324(5) 0.68464(4) 0.06084(3) 0.04130(13) Uani 1 1 d .
Cl2 Cl 1.15991(4) 0.59122(4) 0.18473(2) 0.03284(10) Uani 1 1 d .
Cl3 Cl 0.98587(4) 0.51621(4) 0.10468(2) 0.03116(10) Uani 1 1 d .
C2S C 0.59001(14) 0.05746(13) 0.58400(8) 0.0214(3) Uani 1 1 d .
H2S H 0.6360 0.0035 0.5648 0.026 Uiso 1 1 calc R
Cl4 Cl 0.46176(4) 0.05267(3) 0.54706(2) 0.02984(10) Uani 1 1 d .
Cl5 Cl 0.65225(4) 0.17379(4) 0.56979(3) 0.03775(12) Uani 1 1 d .
Cl6 Cl 0.57723(3) 0.03590(4) 0.66868(2) 0.02798(9) Uani 1 1 d .
C3S C 0.48621(16) 0.07810(14) 0.34221(9) 0.0261(4) Uani 1 1 d .
H3S H 0.4723 0.1207 0.3029 0.031 Uiso 1 1 calc R
Cl7 Cl 0.56916(4) 0.14445(3) 0.39705(3) 0.03436(11) Uani 1 1 d .
Cl8 Cl 0.36144(4) 0.04773(4) 0.37966(3) 0.03568(11) Uani 1 1 d .
Cl9 Cl 0.55085(4) -0.03276(3) 0.31753(2) 0.03061(10) Uani 1 1 d .
Cl10 Cl 0.75543(3) 0.10699(3) -0.014613(18) 0.01644(7) Uani 1 1 d .

loop_
_atom_site_aniso_label
_atom_site_aniso_U_11
_atom_site_aniso_U_22
_atom_site_aniso_U_33
_atom_site_aniso_U_23
_atom_site_aniso_U_13
_atom_site_aniso_U_12
S1 0.01444(16) 0.01451(15) 0.01386(15) 0.00200(13) 0.00111(13) 0.00154(13)
O1 0.0172(5) 0.0181(5) 0.0232(6) 0.0005(4) -0.0059(5) 0.0007(4)
O2 0.0162(5) 0.0285(6) 0.0168(5) -0.0009(5) -0.0029(4) 0.0004(5)
N1 0.0153(6) 0.0106(5) 0.0185(6) 0.0000(5) -0.0019(5) -0.0003(5)
N2 0.0141(6) 0.0131(6) 0.0172(6) 0.0003(5) 0.0018(5) -0.0011(5)
N3 0.0171(6) 0.0133(6) 0.0144(6) 0.0019(5) 0.0027(5) 0.0059(5)
C2 0.0137(7) 0.0132(6) 0.0159(7) 0.0006(5) 0.0008(6) 0.0006(5)
C3 0.0129(6) 0.0119(6) 0.0140(6) 0.0004(5) 0.0006(5) 0.0022(5)
C4 0.0129(6) 0.0125(6) 0.0128(6) 0.0007(5) 0.0014(5) 0.0031(5)
C5 0.0135(7) 0.0133(7) 0.0133(6) 0.0001(5) 0.0019(5) 0.0019(5)
C6 0.0146(7) 0.0205(7) 0.0157(7) 0.0026(6) -0.0014(6) 0.0013(6)
C7 0.0195(7) 0.0167(7) 0.0207(7) 0.0047(6) -0.0007(6) 0.0051(6)
C8 0.0190(7) 0.0129(7) 0.0201(7) 0.0035(6) -0.0003(6) 0.0018(6)
C9 0.0135(7) 0.0118(6) 0.0152(7) 0.0012(5) 0.0004(5) 0.0014(5)
C10 0.0215(8) 0.0124(7) 0.0259(8) -0.0005(6) -0.0053(7) -0.0032(6)
C11 0.0155(7) 0.0133(6) 0.0131(6) 0.0014(5) 0.0007(5) 0.0021(5)
C12 0.0166(7) 0.0137(7) 0.0162(7) 0.0027(5) 0.0004(6) 0.0007(5)
C13 0.0130(7) 0.0154(7) 0.0141(7) -0.0012(5) 0.0010(5) -0.0008(5)
C14 0.0121(7) 0.0192(7) 0.0238(8) -0.0001(6) -0.0005(6) 0.0002(6)
C15 0.0172(7) 0.0159(7) 0.0225(7) 0.0028(6) -0.0039(6) -0.0030(6)
C16 0.0224(8) 0.0241(8) 0.0359(10) 0.0009(8) -0.0088(7) -0.0057(7)
C17 0.0244(9) 0.0343(10) 0.0228(8) -0.0082(7) -0.0027(7) -0.0006(8)
C18 0.0125(7) 0.0195(7) 0.0179(7) -0.0009(6) 0.0017(6) -0.0006(6)
C19 0.0180(8) 0.0413(11) 0.0355(10) -0.0181(9) -0.0020(7) -0.0040(8)
C20 0.0253(9) 0.0279(9) 0.0261(8) 0.0079(7) 0.0118(7) 0.0047(7)
C21 0.0196(8) 0.0203(7) 0.0210(8) 0.0007(6) 0.0039(6) 0.0046(6)
C1S 0.0273(9) 0.0204(8) 0.0244(8) -0.0021(7) -0.0001(7) 0.0028(7)
Cl1 0.0429(3) 0.0333(3) 0.0476(3) 0.0180(2) -0.0051(2) -0.0032(2)
Cl2 0.0417(3) 0.0274(2) 0.0294(2) -0.00406(18) -0.0107(2) 0.0014(2)
Cl3 0.0325(2) 0.0290(2) 0.0320(2) -0.00286(18) -0.00325(19) -0.00479(18)
C2S 0.0264(8) 0.0178(7) 0.0200(7) 0.0004(6) -0.0009(7) 0.0020(7)
Cl4 0.0363(2) 0.0236(2) 0.0296(2) 0.00203(17) -0.01343(18) -0.00516(18)
Cl5 0.0384(3) 0.0272(2) 0.0477(3) 0.0121(2) -0.0140(2) -0.0107(2)
Cl6 0.02082(19) 0.0439(3) 0.01918(18) 0.00042(18) 0.00026(15) 0.00406(18)
C3S 0.0317(9) 0.0244(9) 0.0221(8) 0.0041(7) -0.0032(7) -0.0006(7)
Cl7 0.0437(3) 0.0238(2) 0.0356(2) -0.00503(19) -0.0046(2) -0.00577(19)
Cl8 0.0251(2) 0.0456(3) 0.0363(2) 0.0011(2) 0.00178(19) 0.0040(2)
Cl9 0.0349(2) 0.0265(2) 0.0305(2) -0.00559(18) 0.00822(19) -0.00349(18)
Cl10 0.01802(17) 0.01379(15) 0.01751(16) 0.00009(13) 0.00174(14) -0.00139(13)

loop_
_atom_type_symbol
_atom_type_description
_atom_type_scat_dispersion_real
_atom_type_scat_dispersion_imag
_atom_type_scat_source
C C 0.0033 0.0016 'International Tables Vol C Tables 4.2.6.8 and 6.1.1.4'
H H 0.0000 0.0000 'International Tables Vol C Tables 4.2.6.8 and 6.1.1.4'
N N 0.0061 0.0033 'International Tables Vol C Tables 4.2.6.8 and 6.1.1.4'
O O 0.0106 0.0060 'International Tables Vol C Tables 4.2.6.8 and 6.1.1.4'
S S 0.1246 0.1234 'International Tables Vol C Tables 4.2.6.8 and 6.1.1.4'
Cl Cl 0.1484 0.1585 'International Tables Vol C Tables 4.2.6.8 and 6.1.1.4'

loop_
_geom_angle_atom_site_label_1
_geom_angle_atom_site_label_2
_geom_angle_atom_site_label_3
_geom_angle
O2 S1 N3 109.23(7)
O2 S1 C18 105.89(7)
N3 S1 C18 99.87(7)
C2 N1 C9 111.23(12)
C2 N1 C10 124.26(13)
C9 N1 C10 124.33(13)
C12 N2 C13 117.56(12)
C3 N3 S1 118.73(10)
O1 C2 N1 125.55(14)
O1 C2 C3 126.25(13)
N1 C2 C3 108.20(12)
N3 C3 C4 111.12(12)
N3 C3 C11 109.88(12)
C4 C3 C11 113.37(12)
N3 C3 C2 110.96(12)
C4 C3 C2 101.97(11)
C11 C3 C2 109.31(12)
C5 C4 C9 121.11(14)
C5 C4 C3 130.40(13)
C9 C4 C3 108.48(13)
C4 C5 C6 117.30(14)
C4 C5 C13 120.79(13)
C6 C5 C13 121.90(14)
C7 C6 C5 120.93(14)
C6 C7 C8 121.96(14)
C9 C8 C7 116.43(14)
C8 C9 C4 122.19(14)
C8 C9 N1 127.84(14)
C4 C9 N1 109.97(13)
C12 C11 C3 113.58(12)
N2 C12 C11 112.97(12)
C14 C13 C5 115.65(13)
C14 C13 N2 105.36(12)
C5 C13 N2 108.58(12)
C15 C14 C13 126.28(15)
C14 C15 C17 125.15(15)
C14 C15 C16 120.67(16)
C17 C15 C16 114.17(15)
C21 C18 C19 112.26(15)
C21 C18 C20 110.70(14)
C19 C18 C20 111.40(15)
C21 C18 S1 110.81(11)
C19 C18 S1 107.09(11)
C20 C18 S1 104.23(11)
Cl1 C1S Cl2 110.07(10)
Cl1 C1S Cl3 110.25(10)
Cl2 C1S Cl3 110.03(10)
Cl5 C2S Cl4 110.96(9)
Cl5 C2S Cl6 110.25(9)
Cl4 C2S Cl6 109.51(10)
Cl9 C3S Cl7 109.86(10)
Cl9 C3S Cl8 109.25(10)
Cl7 C3S Cl8 110.48(10)

loop_
_geom_bond_atom_site_label_1
_geom_bond_atom_site_label_2
_geom_bond_distance
S1 O2 1.4910(12)
S1 N3 1.6578(13)
S1 C18 1.8422(16)
O1 C2 1.2205(19)
N1 C2 1.3586(19)
N1 C9 1.4119(19)
N1 C10 1.4490(19)
N2 C12 1.496(2)
N2 C13 1.527(2)
N3 C3 1.4681(19)
C2 C3 1.548(2)
C3 C4 1.515(2)
C3 C11 1.528(2)
C4 C5 1.381(2)
C4 C9 1.392(2)
C5 C6 1.399(2)
C5 C13 1.519(2)
C6 C7 1.389(2)
C7 C8 1.391(2)
C8 C9 1.386(2)
C11 C12 1.516(2)
C13 C14 1.504(2)
C14 C15 1.329(2)
C15 C17 1.496(2)
C15 C16 1.508(2)
C18 C21 1.516(2)
C18 C19 1.518(2)
C18 C20 1.528(2)
C1S Cl1 1.7576(18)
C1S Cl2 1.7600(19)
C1S Cl3 1.7659(19)
C2S Cl5 1.7584(18)
C2S Cl4 1.7626(18)
C2S Cl6 1.7627(17)
C3S Cl9 1.7572(19)
C3S Cl7 1.7610(19)
C3S Cl8 1.774(2)
